data_9000736
loop_
_publ_author_name
'Gatehouse, B. M.'
'Grey, I. E.'
'Kelly, P. R.'

_publ_section_title
;
 The crystal structure of davidite
;
_journal_name_full 'American Mineralogist'
_journal_page_first 1010
_journal_page_last 1017
_journal_volume 64
_journal_year 1979
_chemical_compound_source 'Pandora Prospect, Quijotoa Mts., Pima County, Arizona, USA'
_chemical_formula_sum 'Ca0.2 Cr0.21 Fe6.152 La0.91 Mg0.24 O38 Sr0.09 Ti12.672 U0.33 Y0.3'
_chemical_name_mineral Davidite-(La)
_space_group_IT_number 148
_symmetry_space_group_name_Hall '-P 3*'
_symmetry_space_group_name_H-M 'R -3 :R'
_cell_angle_alpha 68.73
_cell_angle_beta 68.73
_cell_angle_gamma 68.73
_cell_length_a 9.190
_cell_length_b 9.190
_cell_length_c 9.190
_cell_formula_units_Z 1
_cell_volume 649.693
_database_code_amcsd 0000749
_exptl_crystal_density_diffrn 4.658
_cod_original_sg_symbol_H-M 'R -3'
_cod_original_formula_sum 'La.91 Ca.2 Sr.09 U.33 Y.3 Fe6.152 Mg.24 Ti12.672 Cr.21 O38'
_cod_database_code 9000736

loop_
_space_group_symop_operation_xyz
x,y,z
-z,-x,-y
y,z,x
-x,-y,-z
z,x,y
-y,-z,-x

loop_
_atom_site_label
_atom_site_fract_x
_atom_site_fract_y
_atom_site_fract_z
_atom_site_occupancy
_atom_site_U_iso_or_equiv
La(0) 0.00000 0.00000 0.00000 0.54000 0.01482
Ca(0) 0.00000 0.00000 0.00000 0.20000 0.01482
Sr(0) 0.00000 0.00000 0.00000 0.09000 0.01482
La(1) 0.50000 0.50000 0.50000 0.37000 0.00671
U(1) 0.50000 0.50000 0.50000 0.33000 0.00671
Y(1) 0.50000 0.50000 0.50000 0.30000 0.00671
Fe(2) 0.30900 0.30900 0.30900 0.79000 0.00595
Mg(2) 0.30900 0.30900 0.30900 0.12000 0.00595
Fe(3) 0.34740 0.12690 0.01840 0.76200 0.00646
Ti(3) 0.34740 0.12690 0.01840 0.11200 0.00646
Cr(3) 0.34740 0.12690 0.01840 0.03500 0.00646
Ti(4) 0.30860 0.72180 0.14480 1.00000 0.00431
Ti(5) 0.47490 0.07750 0.64440 1.00000 0.00380
O(1) 0.29990 0.63000 0.37650 1.00000 0.00684
O(2) 0.14860 0.23470 0.93910 1.00000 0.00621
O(3) 0.91920 0.45740 0.30250 1.00000 0.00545
O(4) 0.14460 0.51370 0.98970 1.00000 0.00697
O(5) 0.38910 0.48690 0.13450 1.00000 0.00659
O(6) 0.71310 0.24040 0.06880 1.00000 0.00608
O(7) 0.21340 0.21340 0.21340 1.00000 0.00747

loop_
_cod_related_entry_id
_cod_related_entry_database
_cod_related_entry_code
1 AMCSD 0000749
